data_7159694
loop_
_publ_author_name
'Kotera, Naoko'
'Montellano, Pilar'
'Catal\'an, Aldo C.'
'Carrasco-Ruiz, Anayeli'
'Cervantes, Ruy'
'Tiburcio, Jorge'

_publ_section_title
;
 Correlated translational motions in pseudo-rotaxane complexes controlled
 by a single chemical stimulus
;
_journal_issue 6
_journal_name_full 'Organic &amp; Biomolecular Chemistry'
_journal_page_first 1135
_journal_page_last 1140
_journal_paper_doi 10.1039/D3OB01741A
_journal_volume 22
_journal_year 2024
_chemical_formula_moiety 'C24 H29 O14 S2, C20 H20 N2 O2, 3(H2 O)'
_chemical_formula_sum 'C44 H55 N2 O19 S2'
_chemical_formula_weight 980.02
_chemical_name_systematic 1+DSDB24C8
_chemical_properties_physical Hygroscopic
_space_group_IT_number 2
_space_group_name_Hall '-P 1'
_space_group_name_H-M_alt 'P -1'
_symmetry_cell_setting triclinic
_symmetry_Int_Tables_number 2
_symmetry_space_group_name_Hall '-P 1'
_symmetry_space_group_name_H-M 'P -1'
_atom_sites_solution_hydrogens mixed
_audit_conform_dict_location ftp://ftp.iucr.org/pub/cif_core.dic
_audit_conform_dict_name cif_core.dic
_audit_conform_dict_version 2.4.5
_audit_creation_date 2022-11-25T14:48:05-00:00
_audit_creation_method 'WinGX routine CIF_UPDATE'
_audit_update_record
;
2023-07-03 deposited with the CCDC.	2023-11-21 downloaded from the CCDC.
;
_cell_angle_alpha 83.694(2)
_cell_angle_beta 73.596(2)
_cell_angle_gamma 73.516(2)
_cell_formula_units_Z 2
_cell_length_a 10.6348(3)
_cell_length_b 14.9932(5)
_cell_length_c 15.9123(4)
_cell_measurement_reflns_used 1500
_cell_measurement_temperature 171(2)
_cell_measurement_theta_max 14
_cell_measurement_theta_min 1
_cell_measurement_wavelength 0.71073
_cell_volume 2332.68(12)
_computing_data_collection 'Collect (Bruker AXS BV, 1997-2004)'
_computing_data_reduction 'SORTAV (Blessing, 1995)'
_computing_molecular_graphics 'Ortep for Windows (Farrugia, 2012)'
_computing_publication_material 'WinGX publication routines (Farrugia, 2012)'
_computing_structure_refinement 'SHELXL-2019/2 (Sheldrick, 2019)'
_computing_structure_solution 'Sir 2018 (Giacovazzo, 2018)'
_diffrn_ambient_temperature 171(2)
_diffrn_detector_area_resol_mean 9
_diffrn_measured_fraction_theta_full 0.989
_diffrn_measured_fraction_theta_max 0.984
_diffrn_measurement_device '95mm CCD camera on \k-goniostat'
_diffrn_measurement_device_type KappaCCD
_diffrn_measurement_method CCD
_diffrn_orient_matrix_type 'by Bruker AXS Collect from scalepack cell'
_diffrn_orient_matrix_UB_11 -0.0731359
_diffrn_orient_matrix_UB_12 0.0479681
_diffrn_orient_matrix_UB_13 -0.0203030
_diffrn_orient_matrix_UB_21 0.0649324
_diffrn_orient_matrix_UB_22 0.0388666
_diffrn_orient_matrix_UB_23 -0.0256632
_diffrn_orient_matrix_UB_31 0.0277306
_diffrn_orient_matrix_UB_32 -0.0321169
_diffrn_orient_matrix_UB_33 -0.0567923
_diffrn_radiation_monochromator 'horizonally mounted graphite crystal'
_diffrn_radiation_probe x-ray
_diffrn_radiation_type MoK\a
_diffrn_radiation_wavelength 0.71073
_diffrn_reflns_av_unetI/netI 0.1125
_diffrn_reflns_Laue_measured_fraction_full 0.989
_diffrn_reflns_Laue_measured_fraction_max 0.984
_diffrn_reflns_limit_h_max 13
_diffrn_reflns_limit_h_min -13
_diffrn_reflns_limit_k_max 19
_diffrn_reflns_limit_k_min -19
_diffrn_reflns_limit_l_max 20
_diffrn_reflns_limit_l_min -20
_diffrn_reflns_number 10559
_diffrn_reflns_point_group_measured_fraction_full 0.989
_diffrn_reflns_point_group_measured_fraction_max 0.984
_diffrn_reflns_theta_full 25.242
_diffrn_reflns_theta_max 27.584
_diffrn_reflns_theta_min 2.983
_exptl_absorpt_coefficient_mu 0.194
_exptl_absorpt_correction_T_max 1.0314
_exptl_absorpt_correction_T_min 0.9374
_exptl_absorpt_correction_type multi-scan
_exptl_absorpt_process_details
;
[c.f. r.h. blessing, acta cryst. (1995), a51, 33-38]
;
_exptl_crystal_colour brown
_exptl_crystal_density_diffrn 1.395
_exptl_crystal_density_method 'not measured'
_exptl_crystal_description block
_exptl_crystal_F_000 1034
_exptl_crystal_recrystallization_method 'Re-crystallisation from solvent'
_exptl_crystal_size_max 0.35
_exptl_crystal_size_mid 0.23
_exptl_crystal_size_min 0.12
_refine_diff_density_max 1.092
_refine_diff_density_min -0.783
_refine_diff_density_rms 0.076
_refine_ls_extinction_method none
_refine_ls_goodness_of_fit_ref 1.047
_refine_ls_hydrogen_treatment constr
_refine_ls_matrix_type full
_refine_ls_number_constraints 0
_refine_ls_number_parameters 789
_refine_ls_number_reflns 10559
_refine_ls_number_restraints 569
_refine_ls_restrained_S_all 1.065
_refine_ls_R_factor_all 0.1798
_refine_ls_R_factor_gt 0.1096
_refine_ls_shift/su_max 0.001
_refine_ls_shift/su_mean 0
_refine_ls_structure_factor_coef Fsqd
_refine_ls_weighting_details 'w=1/[\s^2^(Fo^2^)+(0.1865P)^2^+0.8004P] where P=(Fo^2^+2Fc^2^)/3'
_refine_ls_weighting_scheme calc
_refine_ls_wR_factor_gt 0.2926
_refine_ls_wR_factor_ref 0.3339
_reflns_Friedel_coverage 0
_reflns_number_gt 5632
_reflns_number_total 10559
_reflns_threshold_expression 'I > 2\s(I)'
_cod_data_source_file d3ob01741a2.cif
_cod_data_source_block shelx
_cod_depositor_comments 'Adding full bibliography for 7159694.cif.'
_cod_database_code 7159694
_shelx_shelxl_version_number 2019/2

loop_
_symmetry_equiv_pos_as_xyz
'x, y, z'
'-x, -y, -z'

loop_
_atom_site_label
_atom_site_type_symbol
_atom_site_fract_x
_atom_site_fract_y
_atom_site_fract_z
_atom_site_U_iso_or_equiv
_atom_site_adp_type
_atom_site_occupancy
_atom_site_site_symmetry_order
_atom_site_calc_flag
_atom_site_refinement_flags_posn
_atom_site_refinement_flags_adp
_atom_site_refinement_flags_occupancy
_atom_site_disorder_assembly
_atom_site_disorder_group
S1 S 1.1934(3) 0.5648(2) 0.0693(2) 0.0402(7) Uani 0.662(8) 1 d D U P A 1
O1A O 1.3055(5) 0.5234(4) -0.0023(4) 0.0587(16) Uani 0.662(8) 1 d D U P A 1
O1B O 1.2300(7) 0.6249(4) 0.1164(4) 0.0645(17) Uani 0.662(8) 1 d D . P A 1
O1C O 1.0748(9) 0.6087(10) 0.0412(9) 0.068(3) Uani 0.662(8) 1 d D U P A 1
S1A S 1.1444(13) 0.5798(5) 0.0875(7) 0.080(3) Uani 0.338(8) 1 d D U P A 2
O1AA O 1.2860(14) 0.5572(14) 0.0414(14) 0.122(6) Uani 0.338(8) 1 d D U P A 2
O1BB O 1.110(3) 0.6577(9) 0.1400(10) 0.142(7) Uani 0.338(8) 1 d D . P A 2
O1CC O 1.0636(19) 0.594(2) 0.0267(15) 0.066(5) Uani 0.338(8) 1 d D U P A 2
C1 C 0.5093(12) 0.8673(6) 0.2046(11) 0.086(4) Uani 0.662(8) 1 d G U P A 1
H1 H 0.526394 0.805804 0.186179 0.103 Uiso 0.662(8) 1 calc R U P A 1
C2 C 0.3998(10) 0.9367(7) 0.1882(9) 0.096(4) Uani 0.662(8) 1 d G U P A 1
H2 H 0.342109 0.922682 0.158466 0.115 Uiso 0.662(8) 1 calc R U P A 1
C3 C 0.3747(10) 1.0266(6) 0.2152(10) 0.096(4) Uani 0.662(8) 1 d G U P A 1
H3 H 0.299908 1.074073 0.203907 0.115 Uiso 0.662(8) 1 calc R U P A 1
C4 C 0.4591(13) 1.0471(7) 0.2586(11) 0.089(4) Uani 0.662(8) 1 d G U P A 1
H4 H 0.44199 1.108588 0.277063 0.107 Uiso 0.662(8) 1 calc R U P A 1
C5 C 0.5686(14) 0.9777(10) 0.2751(12) 0.076(3) Uani 0.662(8) 1 d G U P A 1
H5 H 0.626274 0.991712 0.304777 0.091 Uiso 0.662(8) 1 calc R U P A 1
C6 C 0.5937(13) 0.8878(9) 0.2481(13) 0.065(4) Uani 0.662(8) 1 d DG U P A 1
C1A C 0.493(3) 0.8439(11) 0.217(2) 0.088(7) Uani 0.338(8) 1 d G U P A 2
H1A H 0.510998 0.779559 0.207687 0.106 Uiso 0.338(8) 1 calc R U P A 2
C2A C 0.373(2) 0.9057(12) 0.207(2) 0.095(7) Uani 0.338(8) 1 d G U P A 2
H2A H 0.308906 0.883686 0.190046 0.114 Uiso 0.338(8) 1 calc R U P A 2
C3A C 0.3475(17) 0.9998(11) 0.221(2) 0.086(6) Uani 0.338(8) 1 d G U P A 2
H3A H 0.2655 1.042087 0.213969 0.103 Uiso 0.338(8) 1 calc R U P A 2
C4A C 0.442(2) 1.0321(14) 0.246(2) 0.079(5) Uani 0.338(8) 1 d G U P A 2
H4A H 0.424183 1.096363 0.255534 0.094 Uiso 0.338(8) 1 calc R U P A 2
C5A C 0.562(3) 0.970(2) 0.256(3) 0.069(6) Uani 0.338(8) 1 d G U P A 2
H5A H 0.626275 0.992238 0.273177 0.083 Uiso 0.338(8) 1 calc R U P A 2
C6A C 0.588(3) 0.8761(18) 0.242(3) 0.063(5) Uani 0.338(8) 1 d DG U P A 2
C7 C 0.7138(6) 0.8166(4) 0.2647(5) 0.0807(18) Uani 1 1 d D . . . .
H7A H 0.718632 0.824454 0.324533 0.097 Uiso 1 1 calc R U . A 1
H7AB H 0.79625 0.829164 0.223158 0.097 Uiso 1 1 calc R U . A 1
C8 C 0.6355(6) 0.6778(4) 0.3228(4) 0.0686(15) Uani 1 1 d . . . . .
H8 H 0.573411 0.714543 0.369668 0.082 Uiso 1 1 calc R U . . .
C9 C 0.6422(6) 0.5850(4) 0.3217(4) 0.0618(13) Uani 1 1 d . . . . .
H9 H 0.583722 0.557485 0.366919 0.074 Uiso 1 1 calc R U . . .
C10 C 0.7372(5) 0.5315(3) 0.2526(3) 0.0432(9) Uani 1 1 d . . . . .
C11 C 0.8128(6) 0.5766(4) 0.1859(4) 0.0630(14) Uani 1 1 d . . . . .
H11 H 0.871291 0.543543 0.135641 0.076 Uiso 1 1 calc R U . . .
C12 C 0.8041(6) 0.6682(4) 0.1915(4) 0.0716(16) Uani 1 1 d . . . . .
H12 H 0.861957 0.697089 0.147091 0.086 Uiso 1 1 calc R U . . .
C13 C 0.7574(5) 0.4295(3) 0.2538(3) 0.0445(10) Uani 1 1 d . . . . .
C14 C 0.7311(7) 0.3800(3) 0.3327(3) 0.0626(14) Uani 1 1 d . . . . .
H14 H 0.699503 0.411153 0.386655 0.075 Uiso 1 1 calc R U . . .
C15 C 0.7512(8) 0.2862(4) 0.3321(4) 0.0739(17) Uani 1 1 d . . . . .
H15 H 0.734478 0.251892 0.386044 0.089 Uiso 1 1 calc R U . . .
C16 C 0.8224(5) 0.2882(3) 0.1795(3) 0.0546(12) Uani 1 1 d . . . . .
H16 H 0.855375 0.255509 0.126418 0.065 Uiso 1 1 calc R U . . .
C17 C 0.8042(5) 0.3818(3) 0.1766(3) 0.0504(11) Uani 1 1 d . . . . .
H17 H 0.823666 0.414389 0.121853 0.06 Uiso 1 1 calc R U . . .
C18 C 0.8068(8) 0.1398(4) 0.2578(5) 0.0834(19) Uani 1 1 d . . . . .
H18A H 0.77967 0.125813 0.207177 0.1 Uiso 1 1 calc R U . . .
H18B H 0.743698 0.122734 0.311947 0.1 Uiso 1 1 calc R U . . .
C19 C 0.9476(6) 0.0823(3) 0.2543(4) 0.0642(14) Uani 1 1 d D . . . .
H19A H 1.010494 0.094003 0.197735 0.077 Uiso 1 1 calc R U . A 1
H19B H 0.97852 0.098651 0.302245 0.077 Uiso 1 1 calc R U . A 1
C21 C 0.4425(6) 0.3166(4) 0.3381(3) 0.0742(17) Uani 1 1 d D . . . .
C22 C 0.3791(7) 0.3909(5) 0.3945(4) 0.087(2) Uani 1 1 d . . . . .
H22 H 0.356196 0.379518 0.456109 0.104 Uiso 1 1 calc R U . . .
C23 C 0.3497(6) 0.4809(4) 0.3603(3) 0.0681(16) Uani 1 1 d . . . . .
C24 C 0.3873(5) 0.4979(4) 0.2721(3) 0.0586(13) Uani 1 1 d . . . . .
H24 H 0.371288 0.560229 0.249614 0.07 Uiso 1 1 calc R U . . .
C25 C 0.4483(5) 0.4257(4) 0.2152(3) 0.0574(12) Uani 1 1 d . . . . .
H25 H 0.472023 0.438235 0.153772 0.069 Uiso 1 1 calc R U . . .
C26 C 0.4744(5) 0.3364(4) 0.2475(3) 0.0575(12) Uani 1 1 d . . . . .
C27 C 0.5390(6) 0.2722(5) 0.1052(3) 0.0727(17) Uani 1 1 d . . . . .
H27A H 0.578514 0.324565 0.079753 0.087 Uiso 1 1 calc R U . . .
H27B H 0.445494 0.287271 0.098266 0.087 Uiso 1 1 calc R U . . .
C28 C 0.6231(6) 0.1851(5) 0.0593(4) 0.0693(15) Uani 1 1 d . . . . .
H28A H 0.601888 0.130218 0.095014 0.083 Uiso 1 1 calc R U . . .
H28B H 0.603679 0.184658 0.002101 0.083 Uiso 1 1 calc R U . . .
C29 C 0.8536(6) 0.1224(5) -0.0160(4) 0.0731(17) Uani 1 1 d . . . . .
H29 H 0.833581 0.076814 -0.043305 0.088 Uiso 1 1 calc R U . . .
C30 C 0.9877(6) 0.1396(5) -0.0345(4) 0.0705(15) Uani 1 1 d . . . . .
H30A H 1.050388 0.101734 -0.084264 0.085 Uiso 1 1 calc R U . . .
H30B H 0.980302 0.205989 -0.051818 0.085 Uiso 1 1 calc R U . . .
C31 C 1.1760(6) 0.1264(4) 0.0239(4) 0.0680(15) Uani 1 1 d . . . . .
H31A H 1.225034 0.11251 -0.038066 0.082 Uiso 1 1 calc R U . . .
H31B H 1.224151 0.079616 0.06108 0.082 Uiso 1 1 calc R U . . .
C32 C 1.1813(6) 0.2218(4) 0.0423(3) 0.0620(13) Uani 1 1 d . . . . .
H32A H 1.274226 0.229271 0.01658 0.074 Uiso 1 1 calc R U . . .
H32B H 1.117665 0.270444 0.015851 0.074 Uiso 1 1 calc R U . . .
C33 C 1.1357(5) 0.3149(3) 0.1652(3) 0.0462(10) Uani 1 1 d . . . . .
C34 C 1.1600(5) 0.3903(3) 0.1105(3) 0.0498(11) Uani 1 1 d . . . . .
H34 H 1.184073 0.384566 0.048735 0.06 Uiso 1 1 calc R U . . .
C35 C 1.1495(5) 0.4747(3) 0.1454(3) 0.0519(11) Uani 1 1 d D . . . .
C36 C 1.1112(5) 0.4826(3) 0.2352(3) 0.0545(12) Uani 1 1 d . . . . .
H36 H 1.100613 0.540406 0.259149 0.065 Uiso 1 1 calc R U . . .
C37 C 1.0878(6) 0.4077(4) 0.2913(3) 0.0560(12) Uani 1 1 d . . . . .
H37 H 1.061987 0.414547 0.352924 0.067 Uiso 1 1 calc R U . . .
C38 C 1.1024(5) 0.3222(3) 0.2567(3) 0.0500(11) Uani 1 1 d D . . . .
O4 O 1.0691(14) 0.2493(5) 0.3108(5) 0.051(3) Uani 0.662(8) 1 d D U P A 1
C39 C 1.0462(12) 0.2560(6) 0.4023(6) 0.056(2) Uani 0.662(8) 1 d D U P A 1
H39A H 0.956813 0.299599 0.427432 0.068 Uiso 0.662(8) 1 calc R U P A 1
H39B H 1.118135 0.277821 0.415182 0.068 Uiso 0.662(8) 1 calc R U P A 1
C40 C 1.050(2) 0.1575(10) 0.4389(12) 0.084(5) Uani 0.662(8) 1 d D U P A 1
H40A H 1.122729 0.112206 0.399315 0.101 Uiso 0.662(8) 1 calc R U P A 1
H40B H 1.068502 0.150034 0.497073 0.101 Uiso 0.662(8) 1 calc R U P A 1
O6 O 0.926(2) 0.1411(19) 0.4463(11) 0.086(5) Uani 0.662(8) 1 d D U P A 1
C41 C 0.8582(13) 0.1100(12) 0.5255(10) 0.108(5) Uani 0.662(8) 1 d D U P A 1
H41A H 0.8572 0.149977 0.571404 0.129 Uiso 0.662(8) 1 calc R U P A 1
H41B H 0.910854 0.046238 0.537424 0.129 Uiso 0.662(8) 1 calc R U P A 1
C42 C 0.7151(11) 0.1080(10) 0.5347(9) 0.080(4) Uani 0.662(8) 1 d D U P A 1
H42A H 0.724333 0.042704 0.522615 0.096 Uiso 0.662(8) 1 calc R U P A 1
H42B H 0.67229 0.114054 0.598424 0.096 Uiso 0.662(8) 1 calc R U P A 1
O8 O 0.6139(9) 0.1577(5) 0.4980(5) 0.082(2) Uani 0.662(8) 1 d D U P A 1
C43 C 0.5191(12) 0.1189(8) 0.4863(10) 0.072(3) Uani 0.662(8) 1 d D U P A 1
H43A H 0.463331 0.095928 0.540654 0.086 Uiso 0.662(8) 1 calc R U P A 1
H43B H 0.552935 0.073103 0.439262 0.086 Uiso 0.662(8) 1 calc R U P A 1
C44 C 0.4592(18) 0.2178(9) 0.4579(6) 0.119(4) Uani 0.662(8) 1 d D U P A 1
H44C H 0.502529 0.254041 0.480849 0.143 Uiso 0.662(8) 1 d R U P A 1
H44D H 0.362727 0.241151 0.480809 0.143 Uiso 0.662(8) 1 d R U P A 1
O10 O 0.4957(14) 0.2275(6) 0.3659(7) 0.087(4) Uani 0.662(8) 1 d D U P A 1
O4A O 1.111(3) 0.2358(9) 0.2967(11) 0.057(6) Uani 0.338(8) 1 d D U P A 2
C39A C 1.106(3) 0.2297(19) 0.3848(12) 0.082(6) Uani 0.338(8) 1 d D U P A 2
H39C H 1.075636 0.294767 0.404038 0.099 Uiso 0.338(8) 1 calc R U P A 2
H39D H 1.201222 0.205652 0.387768 0.099 Uiso 0.338(8) 1 calc R U P A 2
C40A C 1.026(5) 0.177(3) 0.456(2) 0.087(7) Uani 0.338(8) 1 d D U P A 2
H40C H 1.089057 0.114764 0.459935 0.105 Uiso 0.338(8) 1 calc R U P A 2
H40D H 1.011174 0.20793 0.51064 0.105 Uiso 0.338(8) 1 calc R U P A 2
O6A O 0.904(4) 0.160(4) 0.459(2) 0.079(7) Uani 0.338(8) 1 d D U P A 2
C41A C 0.809(2) 0.1525(11) 0.5363(13) 0.063(4) Uani 0.338(8) 1 d D U P A 2
H41C H 0.737917 0.211867 0.548776 0.075 Uiso 0.338(8) 1 calc R U P A 2
H41D H 0.852495 0.136249 0.585569 0.075 Uiso 0.338(8) 1 calc R U P A 2
C42A C 0.750(3) 0.0771(15) 0.5251(19) 0.088(7) Uani 0.338(8) 1 d D U P A 2
H42C H 0.822516 0.019737 0.505502 0.106 Uiso 0.338(8) 1 calc R U P A 2
H42D H 0.687872 0.062846 0.581077 0.106 Uiso 0.338(8) 1 calc R U P A 2
O8A O 0.6806(13) 0.1094(10) 0.4637(7) 0.073(3) Uani 0.338(8) 1 d D U P A 2
C43A C 0.5450(18) 0.123(2) 0.467(3) 0.089(8) Uani 0.338(8) 1 d D U P A 2
H43C H 0.509128 0.116009 0.530966 0.106 Uiso 0.338(8) 1 calc R U P A 2
H43D H 0.551736 0.062395 0.444513 0.106 Uiso 0.338(8) 1 calc R U P A 2
C44A C 0.4131(15) 0.1786(10) 0.4452(9) 0.050(3) Uani 0.338(8) 1 d D U P A 2
H44A H 0.35887 0.136582 0.440103 0.06 Uiso 0.338(8) 1 calc R U P A 2
H44B H 0.357923 0.22359 0.491425 0.06 Uiso 0.338(8) 1 calc R U P A 2
O10A O 0.452(3) 0.2247(9) 0.3659(13) 0.074(6) Uani 0.338(8) 1 d D U P A 2
N1 N 0.7178(4) 0.7171(3) 0.2567(3) 0.0607(11) Uani 1 1 d . . . . .
N2 N 0.7941(5) 0.2414(3) 0.2565(3) 0.0610(11) Uani 1 1 d . . . . .
O2A O 0.3589(5) 0.6067(4) 0.4537(3) 0.1051(13) Uani 1 1 d . U . . .
O2B O 0.1634(7) 0.6337(5) 0.3937(4) 0.1379(16) Uani 1 1 d . U . . .
O2C O 0.1848(5) 0.5320(4) 0.5130(4) 0.1070(12) Uani 1 1 d . U . . .
O3 O 1.1439(4) 0.2308(2) 0.1355(2) 0.0561(9) Uani 1 1 d . . . . .
O5 O 1.0421(4) 0.1173(2) 0.0395(2) 0.0615(9) Uani 1 1 d . . . . .
O7 O 0.7602(4) 0.1818(3) 0.0468(3) 0.0713(11) Uani 1 1 d . . . . .
O9 O 0.5359(4) 0.2582(3) 0.1970(2) 0.0640(10) Uani 1 1 d . . . . .
S2 S 0.26106(18) 0.57223(13) 0.43393(11) 0.0829(5) Uani 1 1 d . U . . .
O1W O 0.1094(10) 0.7480(3) 0.2569(4) 0.165(4) Uani 1 1 d . . . . .
H1WA H 0.104842 0.803555 0.237165 0.248 Uiso 1 1 d R U . . .
H1WB H 0.178895 0.712592 0.223935 0.248 Uiso 1 1 d R U . . .
O2W O 0.5214(8) 0.6439(5) 0.0872(5) 0.138(2) Uani 1 1 d . . . . .
H2WA H 0.569898 0.588388 0.090349 0.207 Uiso 1 1 d R U . . .
H2WB H 0.442797 0.641201 0.086679 0.207 Uiso 1 1 d R U . . .
O3W O 0.1241(7) 0.3540(7) 0.5795(6) 0.182(4) Uani 1 1 d . . . . .
H3WA H 0.156154 0.346614 0.623755 0.274 Uiso 1 1 d R U . . .
H3WB H 0.040453 0.355094 0.597936 0.274 Uiso 1 1 d R U . . .
C20 C 0.9469(13) -0.0163(6) 0.2635(12) 0.078(4) Uani 0.662(8) 1 d D U P A 1
O1 O 0.8562(9) -0.0470(5) 0.3207(8) 0.109(3) Uani 0.662(8) 1 d D . P A 1
O2 O 1.0640(13) -0.0739(9) 0.2358(9) 0.100(4) Uani 0.662(8) 1 d D U P A 1
H2AB H 1.055303 -0.128375 0.240706 0.151 Uiso 0.662(8) 1 calc R U P A 1
C20A C 0.969(2) -0.0189(7) 0.265(2) 0.057(6) Uani 0.338(8) 1 d D U P A 2
O01A O 0.8863(14) -0.0494(8) 0.2380(11) 0.078(4) Uani 0.338(8) 1 d D . P A 2
O02A O 1.090(2) -0.0714(17) 0.2642(19) 0.088(7) Uani 0.338(8) 1 d D U P A 2
H2AA H 1.109354 -0.116412 0.231599 0.133 Uiso 0.338(8) 1 calc R U P A 2

loop_
_atom_site_aniso_label
_atom_site_aniso_U_11
_atom_site_aniso_U_22
_atom_site_aniso_U_33
_atom_site_aniso_U_23
_atom_site_aniso_U_13
_atom_site_aniso_U_12
S1 0.0382(15) 0.0371(11) 0.0398(12) -0.0016(8) -0.0076(9) -0.0037(10)
O1A 0.059(3) 0.049(3) 0.054(3) 0.001(2) -0.001(2) -0.009(2)
O1B 0.098(5) 0.050(3) 0.058(3) 0.013(2) -0.033(3) -0.033(3)
O1C 0.057(4) 0.083(6) 0.061(6) 0.025(4) -0.029(4) -0.011(4)
S1A 0.104(7) 0.056(4) 0.081(5) 0.016(3) -0.037(5) -0.019(4)
O1AA 0.130(11) 0.111(12) 0.141(13) 0.064(9) -0.058(9) -0.059(9)
O1BB 0.27(2) 0.066(8) 0.120(11) 0.028(7) -0.103(12) -0.056(10)
O1CC 0.076(9) 0.078(10) 0.041(7) 0.015(6) -0.022(6) -0.016(7)
C1 0.101(7) 0.046(6) 0.102(8) -0.002(6) -0.024(6) -0.010(5)
C2 0.119(8) 0.067(8) 0.104(9) 0.003(7) -0.048(8) -0.010(6)
C3 0.119(8) 0.045(6) 0.105(8) 0.007(6) -0.023(7) -0.003(6)
C4 0.121(8) 0.047(6) 0.079(8) -0.007(5) -0.007(6) -0.008(5)
C5 0.095(6) 0.038(5) 0.075(9) -0.002(5) 0.005(5) -0.015(4)
C6 0.071(5) 0.043(6) 0.067(7) 0.001(5) 0.004(5) -0.014(4)
C1A 0.108(10) 0.044(9) 0.123(15) -0.006(9) -0.044(10) -0.022(8)
C2A 0.134(12) 0.056(11) 0.112(16) -0.006(11) -0.052(11) -0.030(9)
C3A 0.118(11) 0.042(11) 0.107(13) 0.010(9) -0.045(10) -0.024(8)
C4A 0.119(11) 0.037(7) 0.076(11) -0.015(7) -0.020(9) -0.015(8)
C5A 0.089(9) 0.040(8) 0.083(15) -0.007(8) -0.019(9) -0.028(7)
C6A 0.090(10) 0.030(7) 0.062(11) -0.011(7) -0.005(8) -0.018(7)
C7 0.073(4) 0.041(3) 0.123(5) -0.005(3) -0.013(3) -0.019(2)
C8 0.075(4) 0.048(3) 0.078(4) -0.011(2) -0.008(3) -0.019(3)
C9 0.069(3) 0.055(3) 0.058(3) -0.009(2) 0.000(2) -0.026(2)
C10 0.050(2) 0.040(2) 0.044(2) -0.0017(17) -0.0146(18) -0.0164(18)
C11 0.064(3) 0.047(3) 0.067(3) 0.005(2) -0.004(2) -0.014(2)
C12 0.067(3) 0.049(3) 0.089(4) 0.014(3) -0.005(3) -0.021(3)
C13 0.060(3) 0.040(2) 0.037(2) 0.0030(17) -0.0220(19) -0.0114(19)
C14 0.110(4) 0.045(3) 0.043(3) 0.0064(19) -0.031(3) -0.029(3)
C15 0.131(5) 0.046(3) 0.058(3) 0.015(2) -0.040(3) -0.035(3)
C16 0.058(3) 0.049(3) 0.060(3) -0.012(2) -0.022(2) -0.009(2)
C17 0.066(3) 0.050(3) 0.039(2) -0.0008(18) -0.019(2) -0.017(2)
C18 0.111(5) 0.038(3) 0.117(5) -0.002(3) -0.053(4) -0.022(3)
C19 0.093(4) 0.041(2) 0.058(3) 0.003(2) -0.021(3) -0.018(2)
C21 0.081(4) 0.071(3) 0.044(3) -0.008(2) -0.013(2) 0.021(3)
C22 0.095(4) 0.095(4) 0.041(3) -0.013(3) -0.023(3) 0.028(3)
C23 0.065(3) 0.078(4) 0.053(3) -0.023(3) -0.028(2) 0.014(3)
C24 0.054(3) 0.061(3) 0.059(3) -0.011(2) -0.025(2) 0.000(2)
C25 0.058(3) 0.060(3) 0.048(3) -0.008(2) -0.018(2) 0.000(2)
C26 0.049(3) 0.067(3) 0.046(2) -0.010(2) -0.011(2) 0.003(2)
C27 0.068(3) 0.092(4) 0.046(3) -0.021(3) -0.021(2) 0.010(3)
C28 0.065(3) 0.086(4) 0.058(3) -0.027(3) -0.014(2) -0.015(3)
C29 0.067(3) 0.088(4) 0.065(3) -0.041(3) -0.010(3) -0.014(3)
C30 0.075(3) 0.086(4) 0.048(3) -0.009(3) -0.019(2) -0.012(3)
C31 0.075(4) 0.059(3) 0.068(3) -0.021(3) -0.021(3) -0.005(3)
C32 0.073(3) 0.057(3) 0.056(3) -0.011(2) -0.015(2) -0.016(3)
C33 0.052(3) 0.041(2) 0.047(2) -0.0035(18) -0.0179(19) -0.0089(19)
C34 0.060(3) 0.046(2) 0.047(2) 0.0015(18) -0.022(2) -0.012(2)
C35 0.065(3) 0.041(2) 0.058(3) 0.0068(19) -0.033(2) -0.016(2)
C36 0.073(3) 0.043(2) 0.056(3) -0.001(2) -0.030(2) -0.015(2)
C37 0.076(3) 0.053(3) 0.047(3) -0.001(2) -0.026(2) -0.021(2)
C38 0.061(3) 0.045(2) 0.050(2) 0.0041(19) -0.027(2) -0.013(2)
O4 0.072(8) 0.039(3) 0.042(4) -0.001(3) -0.014(4) -0.015(4)
C39 0.086(7) 0.046(5) 0.043(4) 0.000(3) -0.025(4) -0.019(5)
C40 0.144(10) 0.066(8) 0.056(8) 0.027(7) -0.047(6) -0.040(7)
O6 0.119(9) 0.095(13) 0.050(6) 0.021(7) -0.031(5) -0.039(10)
C41 0.159(10) 0.089(10) 0.085(8) 0.055(8) -0.049(7) -0.055(8)
C42 0.092(7) 0.059(8) 0.066(6) 0.024(5) -0.013(5) 0.000(6)
O8 0.134(6) 0.051(4) 0.055(4) 0.015(3) -0.024(4) -0.023(4)
C43 0.089(6) 0.060(5) 0.043(7) 0.001(4) 0.000(5) -0.001(4)
C44 0.153(9) 0.101(7) 0.056(5) 0.003(5) -0.013(6) 0.022(6)
O10 0.080(10) 0.085(5) 0.050(4) 0.010(3) -0.001(4) 0.030(4)
O4A 0.076(15) 0.051(7) 0.040(6) -0.004(5) -0.015(7) -0.011(7)
C39A 0.092(13) 0.084(13) 0.059(9) 0.010(9) -0.023(8) -0.007(10)
C40A 0.135(13) 0.102(16) 0.050(10) 0.006(9) -0.038(9) -0.060(12)
O6A 0.100(10) 0.075(14) 0.046(10) 0.008(9) -0.011(7) -0.010(9)
C41A 0.109(11) 0.031(8) 0.048(7) 0.021(7) -0.033(8) -0.016(8)
C42A 0.105(12) 0.058(14) 0.086(12) 0.037(11) -0.029(10) -0.009(10)
O8A 0.104(8) 0.066(8) 0.038(6) 0.010(5) -0.013(5) -0.015(6)
C43A 0.094(12) 0.087(12) 0.060(14) 0.027(9) -0.003(11) -0.012(10)
C44A 0.070(8) 0.038(7) 0.042(7) -0.001(5) -0.011(6) -0.016(6)
O10A 0.054(12) 0.085(7) 0.056(7) 0.009(5) -0.008(6) 0.015(6)
N1 0.055(2) 0.036(2) 0.090(3) -0.002(2) -0.013(2) -0.0148(18)
N2 0.086(3) 0.036(2) 0.073(3) -0.0030(19) -0.041(2) -0.015(2)
O2A 0.0813(17) 0.127(3) 0.097(3) -0.058(2) -0.0003(14) -0.0148(14)
O2B 0.130(2) 0.120(4) 0.132(3) -0.0563(18) -0.0641(17) 0.064(2)
O2C 0.089(2) 0.129(3) 0.0883(19) -0.0516(15) 0.0061(17) -0.0184(17)
O3 0.080(2) 0.0395(17) 0.0526(19) -0.0034(14) -0.0239(16) -0.0153(16)
O5 0.077(2) 0.056(2) 0.054(2) -0.0137(16) -0.0170(17) -0.0169(18)
O7 0.068(2) 0.076(3) 0.067(2) -0.0321(19) -0.0153(18) -0.0045(19)
O9 0.075(2) 0.060(2) 0.0425(18) -0.0102(15) -0.0110(15) 0.0032(18)
S2 0.0820(10) 0.0921(11) 0.0647(8) -0.0351(7) -0.0255(6) 0.0107(7)
O1W 0.286(10) 0.046(3) 0.128(5) -0.002(3) -0.052(6) 0.010(4)
O2W 0.139(5) 0.118(5) 0.150(6) 0.015(4) -0.030(4) -0.040(4)
O3W 0.096(4) 0.249(10) 0.202(8) -0.084(8) 0.007(5) -0.062(6)
C20 0.109(9) 0.045(6) 0.089(8) -0.002(6) -0.049(7) -0.011(6)
O1 0.126(6) 0.048(4) 0.151(9) 0.002(4) -0.026(6) -0.031(4)
O2 0.135(8) 0.048(4) 0.096(8) 0.000(5) -0.016(6) -0.006(5)
C20A 0.085(10) 0.030(9) 0.079(11) 0.006(8) -0.053(9) -0.021(8)
O01A 0.083(8) 0.041(6) 0.120(12) -0.021(6) -0.031(8) -0.020(5)
O02A 0.115(10) 0.045(7) 0.124(18) -0.009(9) -0.064(10) -0.016(6)

loop_
_atom_type_symbol
_atom_type_description
_atom_type_scat_dispersion_real
_atom_type_scat_dispersion_imag
_atom_type_scat_source
C C 0.0033 0.0016 'International Tables Vol C Tables 4.2.6.8 and 6.1.1.4'
H H 0 0 'International Tables Vol C Tables 4.2.6.8 and 6.1.1.4'
N N 0.0061 0.0033 'International Tables Vol C Tables 4.2.6.8 and 6.1.1.4'
O O 0.0106 0.006 'International Tables Vol C Tables 4.2.6.8 and 6.1.1.4'
S S 0.1246 0.1234 'International Tables Vol C Tables 4.2.6.8 and 6.1.1.4'

loop_
_geom_angle_atom_site_label_1
_geom_angle_atom_site_label_2
_geom_angle_atom_site_label_3
_geom_angle
_geom_angle_site_symmetry_1
_geom_angle_site_symmetry_3
_geom_angle_publ_flag
O1C S1 O1B 113.0(6) . . ?
O1C S1 O1A 111.8(5) . . ?
O1B S1 O1A 111.3(4) . . ?
O1C S1 C35 105.2(8) . . ?
O1B S1 C35 106.3(3) . . ?
O1A S1 C35 108.9(3) . . ?
O1BB S1A O1CC 112.0(9) . . ?
O1BB S1A O1AA 110.8(9) . . ?
O1CC S1A O1AA 109.9(9) . . ?
O1BB S1A C35 114.6(9) . . ?
O1CC S1A C35 112.4(15) . . ?
O1AA S1A C35 96.1(9) . . ?
C2 C1 C6 120 . . ?
C2 C1 H1 120 . . ?
C6 C1 H1 120 . . ?
C3 C2 C1 120 . . ?
C3 C2 H2 120 . . ?
C1 C2 H2 120 . . ?
C4 C3 C2 120 . . ?
C4 C3 H3 120 . . ?
C2 C3 H3 120 . . ?
C3 C4 C5 120 . . ?
C3 C4 H4 120 . . ?
C5 C4 H4 120 . . ?
C4 C5 C6 120 . . ?
C4 C5 H5 120 . . ?
C6 C5 H5 120 . . ?
C5 C6 C1 120 . . ?
C5 C6 C7 118.2(9) . . ?
C1 C6 C7 121.8(9) . . ?
C2A C1A C6A 120 . . ?
C2A C1A H1A 120 . . ?
C6A C1A H1A 120 . . ?
C3A C2A C1A 120 . . ?
C3A C2A H2A 120 . . ?
C1A C2A H2A 120 . . ?
C4A C3A C2A 120 . . ?
C4A C3A H3A 120 . . ?
C2A C3A H3A 120 . . ?
C5A C4A C3A 120 . . ?
C5A C4A H4A 120 . . ?
C3A C4A H4A 120 . . ?
C4A C5A C6A 120 . . ?
C4A C5A H5A 120 . . ?
C6A C5A H5A 120 . . ?
C5A C6A C1A 120 . . ?
C5A C6A C7 114.0(18) . . ?
C1A C6A C7 125.7(18) . . ?
C6 C7 N1 116.4(8) . . ?
N1 C7 C6A 107.5(12) . . ?
C6 C7 H7A 108.2 . . ?
N1 C7 H7A 108.2 . . ?
C6 C7 H7AB 108.2 . . ?
N1 C7 H7AB 108.2 . . ?
H7A C7 H7AB 107.3 . . ?
N1 C8 C9 120.1(5) . . ?
N1 C8 H8 119.9 . . ?
C9 C8 H8 119.9 . . ?
C8 C9 C10 118.9(5) . . ?
C8 C9 H9 120.5 . . ?
C10 C9 H9 120.5 . . ?
C11 C10 C9 117.9(4) . . ?
C11 C10 C13 121.6(4) . . ?
C9 C10 C13 120.5(4) . . ?
C12 C11 C10 120.4(5) . . ?
C12 C11 H11 119.8 . . ?
C10 C11 H11 119.8 . . ?
N1 C12 C11 121.2(5) . . ?
N1 C12 H12 119.4 . . ?
C11 C12 H12 119.4 . . ?
C17 C13 C14 118.9(4) . . ?
C17 C13 C10 120.8(4) . . ?
C14 C13 C10 120.3(4) . . ?
C15 C14 C13 119.1(5) . . ?
C15 C14 H14 120.4 . . ?
C13 C14 H14 120.4 . . ?
N2 C15 C14 121.2(5) . . ?
N2 C15 H15 119.4 . . ?
C14 C15 H15 119.4 . . ?
N2 C16 C17 120.8(4) . . ?
N2 C16 H16 119.6 . . ?
C17 C16 H16 119.6 . . ?
C16 C17 C13 119.7(4) . . ?
C16 C17 H17 120.2 . . ?
C13 C17 H17 120.2 . . ?
N2 C18 C19 112.5(5) . . ?
N2 C18 H18A 109.1 . . ?
C19 C18 H18A 109.1 . . ?
N2 C18 H18B 109.1 . . ?
C19 C18 H18B 109.1 . . ?
H18A C18 H18B 107.8 . . ?
C20A C19 C18 117.1(9) . . ?
C20 C19 C18 108.3(7) . . ?
C20 C19 H19A 110 . . ?
C18 C19 H19A 110 . . ?
C20 C19 H19B 110 . . ?
C18 C19 H19B 110 . . ?
H19A C19 H19B 108.4 . . ?
O10 C21 C22 123.4(6) . . ?
O10A C21 C22 122.9(10) . . ?
O10 C21 C26 117.4(6) . . ?
O10A C21 C26 117.7(10) . . ?
C22 C21 C26 118.3(5) . . ?
C23 C22 C21 119.8(5) . . ?
C23 C22 H22 120.1 . . ?
C21 C22 H22 120.1 . . ?
C24 C23 C22 120.3(5) . . ?
C24 C23 S2 121.5(5) . . ?
C22 C23 S2 118.2(4) . . ?
C23 C24 C25 120.9(5) . . ?
C23 C24 H24 119.6 . . ?
C25 C24 H24 119.6 . . ?
C26 C25 C24 119.6(5) . . ?
C26 C25 H25 120.2 . . ?
C24 C25 H25 120.2 . . ?
C25 C26 O9 124.9(4) . . ?
C25 C26 C21 121.0(5) . . ?
O9 C26 C21 114.0(5) . . ?
O9 C27 C28 108.4(5) . . ?
O9 C27 H27A 110 . . ?
C28 C27 H27A 110 . . ?
O9 C27 H27B 110 . . ?
C28 C27 H27B 110 . . ?
H27A C27 H27B 108.4 . . ?
O7 C28 C27 107.9(5) . . ?
O7 C28 H28A 110.1 . . ?
C27 C28 H28A 110.1 . . ?
O7 C28 H28B 110.1 . . ?
C27 C28 H28B 110.1 . . ?
H28A C28 H28B 108.4 . . ?
O7 C29 C30 110.5(5) . . ?
O7 C29 H29 124.7 . . ?
C30 C29 H29 124.7 . . ?
O5 C30 C29 111.7(5) . . ?
O5 C30 H30A 109.3 . . ?
C29 C30 H30A 109.3 . . ?
O5 C30 H30B 109.3 . . ?
C29 C30 H30B 109.3 . . ?
H30A C30 H30B 107.9 . . ?
O5 C31 C32 113.7(4) . . ?
O5 C31 H31A 108.8 . . ?
C32 C31 H31A 108.8 . . ?
O5 C31 H31B 108.8 . . ?
C32 C31 H31B 108.8 . . ?
H31A C31 H31B 107.7 . . ?
O3 C32 C31 108.1(5) . . ?
O3 C32 H32A 110.1 . . ?
C31 C32 H32A 110.1 . . ?
O3 C32 H32B 110.1 . . ?
C31 C32 H32B 110.1 . . ?
H32A C32 H32B 108.4 . . ?
O3 C33 C34 123.6(4) . . ?
O3 C33 C38 116.4(4) . . ?
C34 C33 C38 120.0(4) . . ?
C33 C34 C35 120.6(4) . . ?
C33 C34 H34 119.7 . . ?
C35 C34 H34 119.7 . . ?
C36 C35 C34 119.0(4) . . ?
C36 C35 S1A 114.0(5) . . ?
C34 C35 S1A 125.5(5) . . ?
C36 C35 S1 124.0(4) . . ?
C34 C35 S1 116.9(4) . . ?
C35 C36 C37 121.4(4) . . ?
C35 C36 H36 119.3 . . ?
C37 C36 H36 119.3 . . ?
C36 C37 C38 119.9(4) . . ?
C36 C37 H37 120.1 . . ?
C38 C37 H37 120.1 . . ?
O4A C38 C37 130.2(10) . . ?
O4 C38 C37 120.9(6) . . ?
O4A C38 C33 110.0(9) . . ?
O4 C38 C33 119.7(6) . . ?
C37 C38 C33 119.0(4) . . ?
C38 O4 C39 118.3(8) . . ?
O4 C39 C40 104.5(10) . . ?
O4 C39 H39A 110.9 . . ?
C40 C39 H39A 110.9 . . ?
O4 C39 H39B 110.9 . . ?
C40 C39 H39B 110.9 . . ?
H39A C39 H39B 108.9 . . ?
O6 C40 C39 109.0(16) . . ?
O6 C40 H40A 109.9 . . ?
C39 C40 H40A 109.9 . . ?
O6 C40 H40B 109.9 . . ?
C39 C40 H40B 109.9 . . ?
H40A C40 H40B 108.3 . . ?
C41 O6 C40 118.5(16) . . ?
O6 C41 C42 116.5(15) . . ?
O6 C41 H41A 108.2 . . ?
C42 C41 H41A 108.2 . . ?
O6 C41 H41B 108.2 . . ?
C42 C41 H41B 108.2 . . ?
H41A C41 H41B 107.3 . . ?
O8 C42 C41 134.8(12) . . ?
O8 C42 H42A 103.5 . . ?
C41 C42 H42A 103.5 . . ?
O8 C42 H42B 103.5 . . ?
C41 C42 H42B 103.5 . . ?
H42A C42 H42B 105.3 . . ?
C43 O8 C42 121.5(9) . . ?
C43 O8 C44 52.6(6) . . ?
C42 O8 C44 172.5(9) . . ?
O8 C43 C44 81.8(10) . . ?
O8 C43 H43A 115 . . ?
C44 C43 H43A 115 . . ?
O8 C43 H43B 115 . . ?
C44 C43 H43B 115 . . ?
H43A C43 H43B 112 . . ?
O10 C44 C43 110.2(10) . . ?
O10 C44 O8 110.2(10) . . ?
C43 C44 O8 45.6(5) . . ?
O10 C44 H44C 108.6 . . ?
C43 C44 H44C 104 . . ?
O8 C44 H44C 60.5 . . ?
O10 C44 H44D 110.4 . . ?
C43 C44 H44D 115.3 . . ?
O8 C44 H44D 139.3 . . ?
H44C C44 H44D 107.9 . . ?
C21 O10 C44 111.6(8) . . ?
C38 O4A C39A 116.4(17) . . ?
O4A C39A C40A 127(3) . . ?
O4A C39A H39C 105.6 . . ?
C40A C39A H39C 105.6 . . ?
O4A C39A H39D 105.6 . . ?
C40A C39A H39D 105.6 . . ?
H39C C39A H39D 106.1 . . ?
O6A C40A C39A 127(3) . . ?
O6A C40A H40C 105.4 . . ?
C39A C40A H40C 105.4 . . ?
O6A C40A H40D 105.4 . . ?
C39A C40A H40D 105.4 . . ?
H40C C40A H40D 106 . . ?
C41A O6A C40A 123(3) . . ?
O6A C41A C42A 107(3) . . ?
O6A C41A H41C 110.4 . . ?
C42A C41A H41C 110.4 . . ?
O6A C41A H41D 110.4 . . ?
C42A C41A H41D 110.4 . . ?
H41C C41A H41D 108.6 . . ?
O8A C42A C41A 106.3(17) . . ?
O8A C42A H42C 110.5 . . ?
C41A C42A H42C 110.5 . . ?
O8A C42A H42D 110.5 . . ?
C41A C42A H42D 110.5 . . ?
H42C C42A H42D 108.7 . . ?
C42A O8A C43A 131(2) . . ?
O8A C43A C44A 152(2) . . ?
O8A C43A H43C 98.4 . . ?
C44A C43A H43C 98.4 . . ?
O8A C43A H43D 98.4 . . ?
C44A C43A H43D 98.4 . . ?
H43C C43A H43D 103.8 . . ?
O10A C44A C43A 105.5(19) . . ?
O10A C44A H44A 110.6 . . ?
C43A C44A H44A 110.6 . . ?
O10A C44A H44B 110.6 . . ?
C43A C44A H44B 110.6 . . ?
H44A C44A H44B 108.8 . . ?
C21 O10A C44A 135.6(18) . . ?
C12 N1 C8 121.2(4) . . ?
C12 N1 C7 120.8(5) . . ?
C8 N1 C7 117.8(5) . . ?
C15 N2 C16 120.3(4) . . ?
C15 N2 C18 119.8(5) . . ?
C16 N2 C18 119.9(5) . . ?
C33 O3 C32 116.8(4) . . ?
C31 O5 C30 114.4(4) . . ?
C29 O7 C28 116.5(4) . . ?
C26 O9 C27 115.8(4) . . ?
O2A S2 O2B 118.9(5) . . ?
O2A S2 O2C 110.1(3) . . ?
O2B S2 O2C 106.9(4) . . ?
O2A S2 C23 107.2(3) . . ?
O2B S2 C23 105.8(3) . . ?
O2C S2 C23 107.3(3) . . ?
H1WA O1W H1WB 107.7 . . ?
H2WA O2W H2WB 107.7 . . ?
H3WA O3W H3WB 107.7 . . ?
O1 C20 O2 117.4(11) . . ?
O1 C20 C19 123.1(10) . . ?
O2 C20 C19 114.8(10) . . ?
C20 O2 H2AB 109.5 . . ?
O01A C20A O02A 120.5(17) . . ?
O01A C20A C19 113.9(12) . . ?
O02A C20A C19 118.8(17) . . ?
C20A O02A H2AA 109.5 . . ?

loop_
_geom_bond_atom_site_label_1
_geom_bond_atom_site_label_2
_geom_bond_distance
_geom_bond_site_symmetry_2
_geom_bond_publ_flag
S1 O1C 1.416(6) . ?
S1 O1B 1.429(5) . ?
S1 O1A 1.439(5) . ?
S1 C35 1.786(5) . ?
S1A O1BB 1.412(9) . ?
S1A O1CC 1.428(9) . ?
S1A O1AA 1.436(9) . ?
S1A C35 1.731(7) . ?
C1 C2 1.39 . ?
C1 C6 1.39 . ?
C1 H1 0.95 . ?
C2 C3 1.39 . ?
C2 H2 0.95 . ?
C3 C4 1.39 . ?
C3 H3 0.95 . ?
C4 C5 1.39 . ?
C4 H4 0.95 . ?
C5 C6 1.39 . ?
C5 H5 0.95 . ?
C6 C7 1.482(8) . ?
C1A C2A 1.39 . ?
C1A C6A 1.39 . ?
C1A H1A 0.95 . ?
C2A C3A 1.39 . ?
C2A H2A 0.95 . ?
C3A C4A 1.39 . ?
C3A H3A 0.95 . ?
C4A C5A 1.39 . ?
C4A H4A 0.95 . ?
C5A C6A 1.39 . ?
C5A H5A 0.95 . ?
C6A C7 1.499(9) . ?
C7 N1 1.498(7) . ?
C7 H7A 0.99 . ?
C7 H7AB 0.99 . ?
C8 N1 1.362(7) . ?
C8 C9 1.374(8) . ?
C8 H8 0.95 . ?
C9 C10 1.407(7) . ?
C9 H9 0.95 . ?
C10 C11 1.379(7) . ?
C10 C13 1.482(6) . ?
C11 C12 1.362(8) . ?
C11 H11 0.95 . ?
C12 N1 1.306(8) . ?
C12 H12 0.95 . ?
C13 C17 1.383(6) . ?
C13 C14 1.385(6) . ?
C14 C15 1.363(8) . ?
C14 H14 0.95 . ?
C15 N2 1.341(7) . ?
C15 H15 0.95 . ?
C16 N2 1.345(7) . ?
C16 C17 1.358(7) . ?
C16 H16 0.95 . ?
C17 H17 0.95 . ?
C18 N2 1.489(7) . ?
C18 C19 1.489(9) . ?
C18 H18A 0.99 . ?
C18 H18B 0.99 . ?
C19 C20A 1.467(9) . ?
C19 C20 1.472(8) . ?
C19 H19A 0.99 . ?
C19 H19B 0.99 . ?
C21 O10 1.372(8) . ?
C21 O10A 1.384(10) . ?
C21 C22 1.397(8) . ?
C21 C26 1.402(7) . ?
C22 C23 1.383(9) . ?
C22 H22 0.95 . ?
C23 C24 1.362(8) . ?
C23 S2 1.769(5) . ?
C24 C25 1.377(7) . ?
C24 H24 0.95 . ?
C25 C26 1.362(8) . ?
C25 H25 0.95 . ?
C26 O9 1.387(6) . ?
C27 O9 1.444(6) . ?
C27 C28 1.488(8) . ?
C27 H27A 0.99 . ?
C27 H27B 0.99 . ?
C28 O7 1.402(7) . ?
C28 H28A 0.99 . ?
C28 H28B 0.99 . ?
C29 O7 1.383(6) . ?
C29 C30 1.463(9) . ?
C29 H29 0.95 . ?
C30 O5 1.422(7) . ?
C30 H30A 0.99 . ?
C30 H30B 0.99 . ?
C31 O5 1.419(7) . ?
C31 C32 1.511(8) . ?
C31 H31A 0.99 . ?
C31 H31B 0.99 . ?
C32 O3 1.434(6) . ?
C32 H32A 0.99 . ?
C32 H32B 0.99 . ?
C33 O3 1.366(5) . ?
C33 C34 1.388(7) . ?
C33 C38 1.407(6) . ?
C34 C35 1.401(7) . ?
C34 H34 0.95 . ?
C35 C36 1.378(7) . ?
C36 C37 1.390(7) . ?
C36 H36 0.95 . ?
C37 C38 1.402(7) . ?
C37 H37 0.95 . ?
C38 O4A 1.370(10) . ?
C38 O4 1.378(7) . ?
O4 C39 1.416(8) . ?
C39 C40 1.522(9) . ?
C39 H39A 0.99 . ?
C39 H39B 0.99 . ?
C40 O6 1.379(9) . ?
C40 H40A 0.99 . ?
C40 H40B 0.99 . ?
O6 C41 1.368(9) . ?
C41 C42 1.496(9) . ?
C41 H41A 0.99 . ?
C41 H41B 0.99 . ?
C42 O8 1.363(8) . ?
C42 H42A 0.99 . ?
C42 H42B 0.99 . ?
O8 C43 1.361(9) . ?
O8 C44 1.885(18) . ?
C43 C44 1.513(9) . ?
C43 H43A 0.99 . ?
C43 H43B 0.99 . ?
C44 O10 1.406(9) . ?
C44 H44C 0.9601 . ?
C44 H44D 0.96 . ?
O4A C39A 1.381(10) . ?
C39A C40A 1.504(10) . ?
C39A H39C 0.99 . ?
C39A H39D 0.99 . ?
C40A O6A 1.369(10) . ?
C40A H40C 0.99 . ?
C40A H40D 0.99 . ?
O6A C41A 1.367(10) . ?
C41A C42A 1.492(10) . ?
C41A H41C 0.99 . ?
C41A H41D 0.99 . ?
C42A O8A 1.353(10) . ?
C42A H42C 0.99 . ?
C42A H42D 0.99 . ?
O8A C43A 1.385(10) . ?
C43A C44A 1.525(10) . ?
C43A H43C 0.99 . ?
C43A H43D 0.99 . ?
C44A O10A 1.386(10) . ?
C44A H44A 0.99 . ?
C44A H44B 0.99 . ?
O2A S2 1.406(6) . ?
O2B S2 1.429(6) . ?
O2C S2 1.462(6) . ?
O1W H1WA 0.8499 . ?
O1W H1WB 0.8501 . ?
O2W H2WA 0.8501 . ?
O2W H2WB 0.8499 . ?
O3W H3WA 0.8499 . ?
O3W H3WB 0.85 . ?
C20 O1 1.278(9) . ?
C20 O2 1.286(9) . ?
O2 H2AB 0.84 . ?
C20A O01A 1.285(10) . ?
C20A O02A 1.307(10) . ?
O02A H2AA 0.84 . ?

loop_
_geom_hbond_atom_site_label_D
_geom_hbond_atom_site_label_H
_geom_hbond_atom_site_label_A
_geom_hbond_distance_DH
_geom_hbond_distance_HA
_geom_hbond_distance_DA
_geom_hbond_angle_DHA
_geom_hbond_site_symmetry_A
_geom_hbond_publ_flag
C9 H9 O2A 0.95 2.35 3.101(7) 135.5 . yes
C11 H11 O1C^a 0.95 2.63 3.192(16) 118 . yes
C12 H12 O1C^a 0.95 2.52 3.150(13) 123.8 . yes
C12 H12 S1A^b 0.95 2.96 3.460(14) 114 . yes
C12 H12 O1BB^b 0.95 2.51 3.08(3) 119.2 . yes
C14 H14 O2A 0.95 2.44 3.271(7) 145.8 2_666 yes
C14 H14 O2C 0.95 2.61 3.344(8) 134.8 2_666 yes
C15 H15 O6^a 0.95 2.58 3.20(3) 123.1 . yes
C15 H15 O8^a 0.95 2.45 3.334(9) 155 . yes
C15 H15 O6A^b 0.95 2.44 3.10(5) 126.5 . yes
C15 H15 O8A^b 0.95 2.48 3.316(13) 147.3 . yes
C16 H16 O5 0.95 2.63 3.451(6) 145.5 . yes
C16 H16 O7 0.95 2.35 3.092(6) 134.8 . yes
C17 H17 O1A^a 0.95 2.59 3.331(8) 134.5 2_765 yes
C17 H17 O1C^a 0.95 2.53 3.341(15) 143 2_765 yes
C17 H17 O1CC^b 0.95 2.33 3.17(3) 147 2_765 yes
C18 H18A O7 0.99 2.64 3.495(9) 144.2 . yes
C18 H18B O10^a 0.99 2.61 3.232(14) 120.7 . yes
C18 H18B O8A^b 0.99 2.32 3.205(14) 148.6 . yes
C19 H19A^a O5 0.99 2.44 3.306(7) 145.4 . yes
C19 H19B^a O6^a 0.99 2.32 3.20(2) 148.2 . yes
C30 H30A O01A^b 0.99 2.5 3.405(17) 152 2_755 yes
C30 H30B O1BB^b 0.99 2.47 3.348(17) 148 2_765 yes
C32 H32B O1C^a 0.99 2.62 3.608(11) 173 2_765 yes
C32 H32B O1CC^b 0.99 2.55 3.53(2) 170.5 2_765 yes
C39A^b H39D^b O10A^b 0.99 2.69 3.59(4) 152.2 1_655 yes
C41A^b H41C^b O2A 0.99 2.62 3.545(18) 155.3 2_666 yes
O1W H1WA O2^a 0.85 1.76 2.576(14) 159.5 1_465 yes
O1W H1WA O02A^b 0.85 1.92 2.67(3) 145.9 1_465 yes
O1W H1WB O1B^a 0.85 2.12 2.827(8) 139.6 1_455 yes
O2W H2WA O1A^a 0.85 2.18 2.868(9) 138.4 2_765 yes
O2W H2WB O1B^a 0.85 2.26 3.091(10) 167.5 1_455 yes
O2W H2WB O1AA^b 0.85 2.64 3.40(2) 150.2 1_455 yes
O3W H3WA N1 0.85 2.58 3.407(12) 165.6 2_666 yes
O3W H3WB O2B 0.85 2.09 2.919(10) 163.9 2_566 yes
O2^a H2AB^a O1W 0.84 1.79 2.576(14) 154.9 1_645 yes
O02A^b H2AA^b O1W 0.84 2.03 2.67(3) 132.7 1_645 yes
C9 H9 O2A 0.95 2.35 3.101(7) 135.5 . yes
C11 H11 O1C^a 0.95 2.63 3.192(16) 118 . yes
C11 H11 S1A^b 0.95 2.98 3.443(14) 111.6 . yes
C11 H11 O1CC^b 0.95 2.52 3.17(3) 125.5 . yes
C12 H12 O1C^a 0.95 2.52 3.150(13) 123.8 . yes
C12 H12 S1A^b 0.95 2.96 3.460(14) 114 . yes
C12 H12 O1BB^b 0.95 2.51 3.08(3) 119.2 . yes
C12 H12 O1CC^b 0.95 2.66 3.25(2) 120 . yes
C14 H14 O2A 0.95 2.44 3.271(7) 145.8 2_666 yes
C14 H14 O2C 0.95 2.61 3.344(8) 134.8 2_666 yes
C15 H15 O6^a 0.95 2.58 3.20(3) 123.1 . yes
C15 H15 O8^a 0.95 2.45 3.334(9) 155 . yes
C15 H15 O6A^b 0.95 2.44 3.10(5) 126.5 . yes
C15 H15 O8A^b 0.95 2.48 3.316(13) 147.3 . yes
C16 H16 O5 0.95 2.63 3.451(6) 145.5 . yes
C16 H16 O7 0.95 2.35 3.092(6) 134.8 . yes
C17 H17 O1A^a 0.95 2.59 3.331(8) 134.5 2_765 yes
C17 H17 O1C^a 0.95 2.53 3.341(15) 143 2_765 yes
C17 H17 O1CC^b 0.95 2.33 3.17(3) 147 2_765 yes
C18 H18A O7 0.99 2.64 3.495(9) 144.2 . yes
C18 H18B O10^a 0.99 2.61 3.232(14) 120.7 . yes
C18 H18B O8A^b 0.99 2.32 3.205(14) 148.6 . yes
C19 H19A^a O5 0.99 2.44 3.306(7) 145.4 . yes
C19 H19B^a O6^a 0.99 2.32 3.20(2) 148.2 . yes
C30 H30A O01A^b 0.99 2.5 3.405(17) 152 2_755 yes
C30 H30B O1BB^b 0.99 2.47 3.348(17) 148 2_765 yes
C32 H32B O1C^a 0.99 2.62 3.608(11) 173 2_765 yes
C32 H32B O1CC^b 0.99 2.55 3.53(2) 170.5 2_765 yes
C41A^b H41C^b O2A 0.99 2.62 3.545(18) 155.3 2_666 yes
O1W H1WA O2^a 0.85 1.76 2.576(14) 159.5 1_465 yes
O1W H1WA O02A^b 0.85 1.92 2.67(3) 145.9 1_465 yes
O1W H1WB O1B^a 0.85 2.12 2.827(8) 139.6 1_455 yes
O2W H2WA O1A^a 0.85 2.18 2.868(9) 138.4 2_765 yes
O2W H2WB O1B^a 0.85 2.26 3.091(10) 167.5 1_455 yes
O2W H2WB O1AA^b 0.85 2.64 3.40(2) 150.2 1_455 yes
O3W H3WA N1 0.85 2.58 3.407(12) 165.6 2_666 yes
O3W H3WB O2B 0.85 2.09 2.919(10) 163.9 2_566 yes
O2^a H2AB^a O1W 0.84 1.79 2.576(14) 154.9 1_645 yes
O02A^b H2AA^b O1W 0.84 2.03 2.67(3) 132.7 1_645 yes
C9 H9 O2A 0.95 2.35 3.101(7) 135.5 . yes
C11 H11 O1C^a 0.95 2.63 3.192(16) 118 . yes
C11 H11 S1A^b 0.95 2.98 3.443(14) 111.6 . yes
C11 H11 O1CC^b 0.95 2.52 3.17(3) 125.5 . yes
C12 H12 O1C^a 0.95 2.52 3.150(13) 123.8 . yes
C12 H12 S1A^b 0.95 2.96 3.460(14) 114 . yes
C12 H12 O1BB^b 0.95 2.51 3.08(3) 119.2 . yes
C12 H12 O1CC^b 0.95 2.66 3.25(2) 120 . yes
C14 H14 O2A 0.95 2.44 3.271(7) 145.8 2_666 yes
C14 H14 O2C 0.95 2.61 3.344(8) 134.8 2_666 yes
C15 H15 O6^a 0.95 2.58 3.20(3) 123.1 . yes
C15 H15 O8^a 0.95 2.45 3.334(9) 155 . yes
C15 H15 O6A^b 0.95 2.44 3.10(5) 126.5 . yes
C15 H15 O8A^b 0.95 2.48 3.316(13) 147.3 . yes
C16 H16 O5 0.95 2.63 3.451(6) 145.5 . yes
C16 H16 O7 0.95 2.35 3.092(6) 134.8 . yes
C17 H17 O1A^a 0.95 2.59 3.331(8) 134.5 2_765 yes
C17 H17 O1C^a 0.95 2.53 3.341(15) 143 2_765 yes
C17 H17 O1CC^b 0.95 2.33 3.17(3) 147 2_765 yes
C18 H18A O7 0.99 2.64 3.495(9) 144.2 . yes
C18 H18B O10^a 0.99 2.61 3.232(14) 120.7 . yes
C18 H18B O8A^b 0.99 2.32 3.205(14) 148.6 . yes
C19 H19A^a O5 0.99 2.44 3.306(7) 145.4 . yes
C19 H19B^a O6^a 0.99 2.32 3.20(2) 148.2 . yes
C30 H30A O01A^b 0.99 2.5 3.405(17) 152 2_755 yes
C30 H30B O1BB^b 0.99 2.47 3.348(17) 148 2_765 yes
C32 H32B O1C^a 0.99 2.62 3.608(11) 173 2_765 yes
C32 H32B O1CC^b 0.99 2.55 3.53(2) 170.5 2_765 yes
C41A^b H41C^b O2A 0.99 2.62 3.545(18) 155.3 2_666 yes
O1W H1WA O2^a 0.85 1.76 2.576(14) 159.5 1_465 yes
O1W H1WA O02A^b 0.85 1.92 2.67(3) 145.9 1_465 yes
O1W H1WB O1B^a 0.85 2.12 2.827(8) 139.6 1_455 yes
O2W H2WA O1A^a 0.85 2.18 2.868(9) 138.4 2_765 yes
O2W H2WB O1B^a 0.85 2.26 3.091(10) 167.5 1_455 yes
O2W H2WB O1AA^b 0.85 2.64 3.40(2) 150.2 1_455 yes
O3W H3WA N1 0.85 2.58 3.407(12) 165.6 2_666 yes
O3W H3WB O2B 0.85 2.09 2.919(10) 163.9 2_566 yes
O2^a H2AB^a O1W 0.84 1.79 2.576(14) 154.9 1_645 yes
O02A^b H2AA^b O1W 0.84 2.03 2.67(3) 132.7 1_645 yes

loop_
_geom_torsion_atom_site_label_1
_geom_torsion_atom_site_label_2
_geom_torsion_atom_site_label_3
_geom_torsion_atom_site_label_4
_geom_torsion
_geom_torsion_site_symmetry_1
_geom_torsion_site_symmetry_2
_geom_torsion_site_symmetry_3
_geom_torsion_site_symmetry_4
_geom_torsion_publ_flag
C6 C1 C2 C3 0 . . . . ?
C1 C2 C3 C4 0 . . . . ?
C2 C3 C4 C5 0 . . . . ?
C3 C4 C5 C6 0 . . . . ?
C4 C5 C6 C1 0 . . . . ?
C4 C5 C6 C7 178.2(15) . . . . ?
C2 C1 C6 C5 0 . . . . ?
C2 C1 C6 C7 -178.2(16) . . . . ?
C6A C1A C2A C3A 0 . . . . ?
C1A C2A C3A C4A 0 . . . . ?
C2A C3A C4A C5A 0 . . . . ?
C3A C4A C5A C6A 0 . . . . ?
C4A C5A C6A C1A 0 . . . . ?
C4A C5A C6A C7 -174(3) . . . . ?
C2A C1A C6A C5A 0 . . . . ?
C2A C1A C6A C7 173(3) . . . . ?
C5 C6 C7 N1 164.5(7) . . . . ?
C1 C6 C7 N1 -17.3(15) . . . . ?
C5A C6A C7 N1 173.0(13) . . . . ?
C1A C6A C7 N1 -1(3) . . . . ?
N1 C8 C9 C10 1.4(9) . . . . ?
C8 C9 C10 C11 -4.3(8) . . . . ?
C8 C9 C10 C13 173.7(5) . . . . ?
C9 C10 C11 C12 6.0(8) . . . . ?
C13 C10 C11 C12 -172.0(5) . . . . ?
C10 C11 C12 N1 -4.8(10) . . . . ?
C11 C10 C13 C17 -28.1(7) . . . . ?
C9 C10 C13 C17 153.9(5) . . . . ?
C11 C10 C13 C14 151.0(5) . . . . ?
C9 C10 C13 C14 -26.9(7) . . . . ?
C17 C13 C14 C15 -0.5(9) . . . . ?
C10 C13 C14 C15 -179.7(6) . . . . ?
C13 C14 C15 N2 -0.8(10) . . . . ?
N2 C16 C17 C13 0.6(8) . . . . ?
C14 C13 C17 C16 0.6(8) . . . . ?
C10 C13 C17 C16 179.8(5) . . . . ?
N2 C18 C19 C20A 173.1(15) . . . . ?
N2 C18 C19 C20 175.2(9) . . . . ?
O10 C21 C22 C23 168.6(10) . . . . ?
O10A C21 C22 C23 -167.7(15) . . . . ?
C26 C21 C22 C23 0.0(11) . . . . ?
C21 C22 C23 C24 -2.7(11) . . . . ?
C21 C22 C23 S2 176.6(6) . . . . ?
C22 C23 C24 C25 3.6(9) . . . . ?
S2 C23 C24 C25 -175.7(4) . . . . ?
C23 C24 C25 C26 -1.6(8) . . . . ?
C24 C25 C26 O9 -179.6(5) . . . . ?
C24 C25 C26 C21 -1.2(9) . . . . ?
O10 C21 C26 C25 -167.3(9) . . . . ?
O10A C21 C26 C25 170.3(14) . . . . ?
C22 C21 C26 C25 2.0(10) . . . . ?
O10 C21 C26 O9 11.3(11) . . . . ?
O10A C21 C26 O9 -11.2(15) . . . . ?
C22 C21 C26 O9 -179.4(6) . . . . ?
O9 C27 C28 O7 -77.9(7) . . . . ?
O7 C29 C30 O5 65.5(7) . . . . ?
O5 C31 C32 O3 73.9(6) . . . . ?
O3 C33 C34 C35 179.9(4) . . . . ?
C38 C33 C34 C35 -1.2(7) . . . . ?
C33 C34 C35 C36 -1.6(7) . . . . ?
C33 C34 C35 S1A -166.8(6) . . . . ?
C33 C34 C35 S1 176.2(4) . . . . ?
O1BB S1A C35 C36 3.6(11) . . . . ?
O1CC S1A C35 C36 -125.6(10) . . . . ?
O1AA S1A C35 C36 119.9(9) . . . . ?
O1BB S1A C35 C34 169.5(11) . . . . ?
O1CC S1A C35 C34 40.2(13) . . . . ?
O1AA S1A C35 C34 -74.3(12) . . . . ?
O1C S1 C35 C36 -98.8(7) . . . . ?
O1B S1 C35 C36 21.3(6) . . . . ?
O1A S1 C35 C36 141.3(5) . . . . ?
O1C S1 C35 C34 83.6(6) . . . . ?
O1B S1 C35 C34 -156.3(4) . . . . ?
O1A S1 C35 C34 -36.3(6) . . . . ?
C34 C35 C36 C37 2.3(8) . . . . ?
S1A C35 C36 C37 169.2(6) . . . . ?
S1 C35 C36 C37 -175.2(4) . . . . ?
C35 C36 C37 C38 -0.3(8) . . . . ?
C36 C37 C38 O4A 165.8(17) . . . . ?
C36 C37 C38 O4 -174.7(8) . . . . ?
C36 C37 C38 C33 -2.4(8) . . . . ?
O3 C33 C38 O4A 11.7(15) . . . . ?
C34 C33 C38 O4A -167.3(14) . . . . ?
O3 C33 C38 O4 -5.4(9) . . . . ?
C34 C33 C38 O4 175.5(8) . . . . ?
O3 C33 C38 C37 -177.8(4) . . . . ?
C34 C33 C38 C37 3.2(7) . . . . ?
C37 C38 O4 C39 -12.4(14) . . . . ?
C33 C38 O4 C39 175.3(8) . . . . ?
C38 O4 C39 C40 -165.5(13) . . . . ?
O4 C39 C40 O6 -80.4(15) . . . . ?
C39 C40 O6 C41 -127(2) . . . . ?
C40 O6 C41 C42 170.4(19) . . . . ?
O6 C41 C42 O8 -29(3) . . . . ?
C41 C42 O8 C43 149.8(18) . . . . ?
C42 O8 C43 C44 174.3(10) . . . . ?
O8 C43 C44 O10 98.9(16) . . . . ?
C43 O8 C44 O10 -98.9(14) . . . . ?
C22 C21 O10 C44 9.5(19) . . . . ?
C26 C21 O10 C44 178.3(12) . . . . ?
C43 C44 O10 C21 179.8(13) . . . . ?
O8 C44 O10 C21 -131.4(11) . . . . ?
C37 C38 O4A C39A -1(3) . . . . ?
C33 C38 O4A C39A 168.5(19) . . . . ?
C38 O4A C39A C40A 136(3) . . . . ?
O4A C39A C40A O6A -32(7) . . . . ?
C39A C40A O6A C41A -148(4) . . . . ?
C40A O6A C41A C42A -141(5) . . . . ?
O6A C41A C42A O8A -67(3) . . . . ?
C41A C42A O8A C43A -121(3) . . . . ?
C42A O8A C43A C44A 140(6) . . . . ?
O8A C43A C44A O10A 30(8) . . . . ?
C22 C21 O10A C44A -1(4) . . . . ?
C26 C21 O10A C44A -169(2) . . . . ?
C43A C44A O10A C21 -113(3) . . . . ?
C11 C12 N1 C8 1.7(10) . . . . ?
C11 C12 N1 C7 176.9(6) . . . . ?
C9 C8 N1 C12 0.0(9) . . . . ?
C9 C8 N1 C7 -175.4(6) . . . . ?
C6 C7 N1 C12 109.3(11) . . . . ?
C6A C7 N1 C12 107.2(19) . . . . ?
C6 C7 N1 C8 -75.3(12) . . . . ?
C6A C7 N1 C8 -77.4(19) . . . . ?
C14 C15 N2 C16 2.1(10) . . . . ?
C14 C15 N2 C18 -176.2(6) . . . . ?
C17 C16 N2 C15 -1.9(8) . . . . ?
C17 C16 N2 C18 176.3(5) . . . . ?
C19 C18 N2 C15 -95.6(8) . . . . ?
C19 C18 N2 C16 86.1(7) . . . . ?
C34 C33 O3 C32 0.7(7) . . . . ?
C38 C33 O3 C32 -178.3(4) . . . . ?
C31 C32 O3 C33 -176.6(4) . . . . ?
C32 C31 O5 C30 90.4(6) . . . . ?
C29 C30 O5 C31 175.9(5) . . . . ?
C30 C29 O7 C28 168.6(5) . . . . ?
C27 C28 O7 C29 -161.5(5) . . . . ?
C25 C26 O9 C27 -16.7(8) . . . . ?
C21 C26 O9 C27 164.7(5) . . . . ?
C28 C27 O9 C26 172.9(5) . . . . ?
C24 C23 S2 O2A -86.8(6) . . . . ?
C22 C23 S2 O2A 93.9(6) . . . . ?
C24 C23 S2 O2B 41.1(7) . . . . ?
C22 C23 S2 O2B -138.2(6) . . . . ?
C24 C23 S2 O2C 155.0(5) . . . . ?
C22 C23 S2 O2C -24.4(6) . . . . ?
C18 C19 C20 O1 -45.0(19) . . . . ?
C18 C19 C20 O2 160.0(13) . . . . ?
C18 C19 C20A O01A 30(3) . . . . ?
C18 C19 C20A O02A -179(2) . . . . ?
